data_7213030
loop_
_publ_author_name
'Crabb, Derek L.'
'McCullough, Kevin J.'
'Preston, Peter N.'
'Rosair, Georgina M.'
'Bishop, Brian C.'
'Wright, Stanley H. B.'
'Clegg, William'
'Coles, Simon'

_publ_section_title
;
 Preparation of [1,2,4]triazoloquinazolinium betaines and molecular
 rearrangements of putative [1,2,4]triazolo[4,3-a][1,3,5]triazinium
 betaines
;
_journal_issue 11
_journal_name_full 'Journal of the Chemical Society, Perkin Transactions 1'
_journal_page_first 1517
_journal_paper_doi 10.1039/a900941h
_journal_year 1999
_chemical_formula_sum 'C19 H25 N11'
_chemical_formula_weight 407.50
_chemical_name_systematic
; 
 ? 
;
_space_group_IT_number 2
_symmetry_cell_setting triclinic
_symmetry_space_group_name_Hall '-P 1'
_symmetry_space_group_name_H-M 'P -1'
_atom_sites_solution_hydrogens geom
_atom_sites_solution_primary direct
_atom_sites_solution_secondary difmap
_audit_creation_method SHELXL
_cell_angle_alpha 91.53(3)
_cell_angle_beta 97.30(3)
_cell_angle_gamma 105.76(3)
_cell_formula_units_Z 2
_cell_length_a 8.023(2)
_cell_length_b 11.419(2)
_cell_length_c 11.582(2)
_cell_measurement_temperature 120(2)
_cell_volume 1010.8(4)
_computing_cell_refinement 'Siemens XSCANS'
_computing_data_collection 'Siemens XSCANS'
_computing_data_reduction 'Siemens SHELXTL'
_computing_molecular_graphics 'Siemens SHELXTL'
_computing_publication_material 'Siemens SHELXTL'
_computing_structure_refinement 'SHELXL-93 (Sheldrick, 1993)'
_computing_structure_solution 'SHELXS-86 (Sheldrick, 1990)'
_diffrn_ambient_temperature 120(2)
_diffrn_measurement_device 'Siemens P4'
_diffrn_measurement_method '\w scans'
_diffrn_radiation_monochromator graphite
_diffrn_radiation_source 'fine-focus sealed tube'
_diffrn_radiation_type MoK\a
_diffrn_radiation_wavelength 0.71073
_diffrn_reflns_av_R_equivalents 0.0693
_diffrn_reflns_av_sigmaI/netI 0.0763
_diffrn_reflns_limit_h_max 6
_diffrn_reflns_limit_h_min -8
_diffrn_reflns_limit_k_max 12
_diffrn_reflns_limit_k_min -13
_diffrn_reflns_limit_l_max 13
_diffrn_reflns_limit_l_min -13
_diffrn_reflns_number 3383
_diffrn_reflns_theta_max 24.94
_diffrn_reflns_theta_min 1.78
_exptl_absorpt_coefficient_mu 0.089
_exptl_absorpt_correction_type none
_exptl_crystal_density_diffrn 1.339
_exptl_crystal_F_000 432
_exptl_crystal_size_max 0.20
_exptl_crystal_size_mid 0.15
_exptl_crystal_size_min 0.10
_refine_diff_density_max 0.367
_refine_diff_density_min -0.270
_refine_diff_density_rms 0.066
_refine_ls_extinction_method none
_refine_ls_goodness_of_fit_all 0.942
_refine_ls_goodness_of_fit_obs 1.088
_refine_ls_matrix_type full
_refine_ls_number_parameters 301
_refine_ls_number_reflns 2626
_refine_ls_number_restraints 0
_refine_ls_restrained_S_all 1.010
_refine_ls_restrained_S_obs 1.088
_refine_ls_R_factor_all 0.0634
_refine_ls_R_factor_obs 0.0496
_refine_ls_shift/esd_max 0.007
_refine_ls_shift/esd_mean 0.000
_refine_ls_structure_factor_coef Fsqd
_refine_ls_weighting_details 'w=1/[\s^2^(Fo^2^)+(0.0681P)^2^+0.0000P] where P=(Fo^2^+2Fc^2^)/3'
_refine_ls_weighting_scheme calc
_refine_ls_wR_factor_all 0.1353
_refine_ls_wR_factor_obs 0.1227
_reflns_number_observed 1941
_reflns_number_total 2628
_reflns_observed_criterion >2sigma(I)
_cod_data_source_file 900941hsup1.cif
_cod_data_source_block compound17a
_cod_depositor_comments
;
The following automatic conversions were performed:

'_symmetry_cell_setting' value 'Triclinic' changed to 'triclinic'
according to /home/saulius/struct/CIF-dictionaries/cif_core.dic
dictionary named 'cif_core.dic' version 2.4.2 from 2011-04-26.

Automatic conversion script
Id: cif_fix_values 1891 2012-01-12 08:04:46Z andrius 

The following automatic conversions were performed:

'_refine_ls_weighting_scheme' value 'calc
w=1/[\s^2^(Fo^2^)+(0.0681P)^2^+0.0000P] where P=(Fo^2^+2Fc^2^)/3' was
changed to 'calc'. New tag '_refine_ls_weighting_details' was
created. The value of the new tag was set to
'w=1/[\s^2^(Fo^2^)+(0.0681P)^2^+0.0000P] where P=(Fo^2^+2Fc^2^)/3'.

Automatic conversion script
Id: cif_fix_values 3143 2015-03-26 13:38:13Z robertas 
;
_cod_original_cell_volume 1010.8(3)
_cod_original_sg_symbol_H-M P-1
_cod_database_code 7213030

loop_
_symmetry_equiv_pos_as_xyz
'x, y, z'
'-x, -y, -z'

loop_
_atom_site_aniso_label
_atom_site_aniso_U_11
_atom_site_aniso_U_22
_atom_site_aniso_U_33
_atom_site_aniso_U_23
_atom_site_aniso_U_13
_atom_site_aniso_U_12
N1 0.029(2) 0.0184(14) 0.0262(14) -0.0010(11) -0.0048(11) 0.0067(11)
C1 0.028(2) 0.017(2) 0.020(2) 0.0008(12) -0.0030(13) 0.0051(14)
N2 0.043(2) 0.0206(15) 0.0269(15) 0.0043(12) 0.0060(12) 0.0113(12)
C2 0.036(2) 0.021(2) 0.017(2) 0.0014(13) -0.0072(13) 0.0117(15)
N3 0.027(2) 0.0206(14) 0.0261(14) 0.0017(11) 0.0028(11) 0.0051(11)
C3 0.035(2) 0.025(2) 0.026(2) 0.0034(14) 0.0055(14) 0.0109(15)
N4 0.026(2) 0.0158(14) 0.036(2) -0.0024(11) 0.0071(12) 0.0011(11)
C4 0.037(2) 0.023(2) 0.032(2) -0.0028(14) -0.0081(14) 0.0100(15)
N5 0.030(2) 0.0173(14) 0.029(2) -0.0020(11) 0.0037(12) 0.0046(11)
C5 0.058(3) 0.033(2) 0.069(3) 0.007(2) 0.037(2) 0.015(2)
C9 0.016(2) 0.020(2) 0.020(2) 0.0005(12) 0.0057(12) 0.0052(13)
C6 0.031(2) 0.026(2) 0.061(2) -0.004(2) 0.013(2) 0.004(2)
N7 0.0185(14) 0.0198(14) 0.0202(13) 0.0010(10) 0.0030(10) 0.0049(10)
C7 0.024(2) 0.018(2) 0.028(2) 0.0025(13) 0.0041(13) 0.0035(13)
N8 0.0196(15) 0.0181(14) 0.0214(13) 0.0038(10) -0.0009(10) 0.0054(10)
C8 0.018(2) 0.018(2) 0.026(2) -0.0011(13) 0.0070(13) 0.0029(12)
N9 0.0191(14) 0.0196(14) 0.0245(14) 0.0009(11) -0.0013(10) 0.0041(10)
N6 0.0166(14) 0.0178(13) 0.0222(13) -0.0011(11) -0.0007(10) 0.0040(10)
N10 0.0186(14) 0.0195(13) 0.0190(13) 0.0012(10) 0.0029(10) 0.0044(10)
C10 0.023(2) 0.026(2) 0.024(2) -0.0001(13) 0.0017(13) 0.0089(13)
N11 0.0228(15) 0.0183(13) 0.0228(14) 0.0017(11) -0.0030(10) 0.0049(11)
C11 0.016(2) 0.018(2) 0.019(2) 0.0014(12) 0.0057(12) 0.0057(12)
C12 0.027(2) 0.024(2) 0.031(2) 0.0057(14) -0.0006(14) 0.0071(14)
C13 0.014(2) 0.022(2) 0.022(2) 0.0020(13) 0.0045(13) 0.0056(13)
C14 0.030(2) 0.027(2) 0.024(2) 0.0015(14) 0.0012(14) 0.0088(14)
C15 0.040(2) 0.037(2) 0.022(2) 0.0060(15) 0.0021(14) 0.016(2)
C16 0.036(2) 0.029(2) 0.035(2) 0.013(2) 0.013(2) 0.012(2)
C17 0.027(2) 0.022(2) 0.051(2) 0.009(2) 0.007(2) 0.0045(14)
C18 0.023(2) 0.025(2) 0.036(2) 0.0020(14) -0.0032(14) 0.0062(14)
C19 0.019(2) 0.021(2) 0.021(2) 0.0018(13) 0.0068(12) 0.0072(13)

loop_
_atom_site_label
_atom_site_type_symbol
_atom_site_fract_x
_atom_site_fract_y
_atom_site_fract_z
_atom_site_U_iso_or_equiv
_atom_site_thermal_displace_type
_atom_site_occupancy
_atom_site_calc_flag
_atom_site_refinement_flags
N1 N 0.5391(3) 1.0759(2) 0.8273(2) 0.0255(6) Uani 1 d .
C1 C 0.4745(4) 0.9565(2) 0.7937(2) 0.0224(7) Uani 1 d .
N2 N 0.2882(3) 1.0551(2) 0.9245(2) 0.0296(6) Uani 1 d .
C2 C 0.4402(4) 1.1205(3) 0.8914(2) 0.0252(7) Uani 1 d .
N3 N 0.3198(3) 0.8832(2) 0.8171(2) 0.0248(6) Uani 1 d .
C3 C 0.2361(4) 0.9379(3) 0.8849(3) 0.0282(7) Uani 1 d .
N4 N 0.5704(3) 0.9070(2) 0.7289(2) 0.0268(6) Uani 1 d .
C4 C 0.4993(4) 1.2531(3) 0.9267(3) 0.0316(8) Uani 1 d G
H4A H 0.6259(6) 1.2851(22) 0.9276(21) 0.047 Uiso 0.89(3) d PG
H4B H 0.4703(31) 1.2632(24) 1.0054(8) 0.047 Uiso 0.89(3) d PG
H4C H 0.4386(28) 1.2978(21) 0.8730(17) 0.047 Uiso 0.89(3) d PG
H4D H 0.3973(21) 1.2789(23) 0.9430(21) 0.047 Uiso 0.11(3) d PG
H4E H 0.5529(29) 1.3008(21) 0.8652(15) 0.047 Uiso 0.11(3) d PG
H4F H 0.5846(24) 1.2663(24) 0.9977(12) 0.047 Uiso 0.11(3) d PG
N5 N 0.5349(3) 0.7760(2) 0.7238(2) 0.0262(6) Uani 1 d .
C5 C 0.0715(5) 0.8576(3) 0.9216(3) 0.0500(10) Uani 1 d G
H5A H 0.0158(38) 0.9070(25) 0.9659(23) 0.075 Uiso 0.88(4) d PG
H5B H 0.1027(41) 0.7962(22) 0.9709(22) 0.075 Uiso 0.88(4) d PG
H5C H -0.0098(32) 0.8169(27) 0.8528(16) 0.075 Uiso 0.88(4) d PG
H5D H 0.0566(42) 0.7731(11) 0.8938(26) 0.075 Uiso 0.12(4) d PG
H5E H -0.0302(27) 0.8839(28) 0.8889(25) 0.075 Uiso 0.12(4) d PG
H5F H 0.0823(41) 0.8631(30) 1.0069(3) 0.075 Uiso 0.12(4) d PG
C9 C 0.4683(3) 0.5137(2) 0.6713(2) 0.0182(6) Uani 1 d .
C6 C 0.7505(4) 0.9745(3) 0.7160(3) 0.0398(9) Uani 1 d G
H6A H 0.8014(32) 0.9262(20) 0.6655(15) 0.060 Uiso 1 d G
H6B H 0.8175(29) 0.9872(21) 0.7954(8) 0.060 Uiso 1 d G
H6C H 0.7562(35) 1.0545(11) 0.6833(19) 0.060 Uiso 1 d G
N7 N 0.3966(3) 0.3969(2) 0.6484(2) 0.0196(6) Uani 1 d .
C7 C 0.4058(4) 0.7886(3) 0.5176(2) 0.0237(7) Uani 1 d G
H7A H 0.4809(26) 0.8726(8) 0.5226(22) 0.036 Uiso 0.85(3) d PG
H7B H 0.2842(11) 0.7893(22) 0.5189(21) 0.036 Uiso 0.85(3) d PG
H7C H 0.4150(32) 0.7465(20) 0.4449(12) 0.036 Uiso 0.85(3) d PG
H7D H 0.3058(20) 0.7330(18) 0.4683(18) 0.036 Uiso 0.15(3) d PG
H7E H 0.5025(21) 0.8163(21) 0.4720(18) 0.036 Uiso 0.15(3) d PG
H7F H 0.3718(31) 0.8591(14) 0.5461(20) 0.036 Uiso 0.15(3) d PG
N8 N 0.1709(3) 0.2344(2) 0.5481(2) 0.0199(6) Uani 1 d .
C8 C 0.4619(4) 0.7261(2) 0.6224(2) 0.0207(7) Uani 1 d .
N9 N 0.0344(3) 0.2121(2) 0.4555(2) 0.0217(6) Uani 1 d .
N6 N 0.4222(3) 0.6002(2) 0.6034(2) 0.0194(6) Uani 1 d .
H6 H 0.3324(30) 0.5662(12) 0.5428(20) 0.029 Uiso 1 d R
N10 N 0.1894(3) 0.4134(2) 0.4758(2) 0.0192(5) Uani 1 d .
C10 C 0.6111(4) 0.5527(3) 0.7737(2) 0.0237(7) Uani 1 d G
H10A H 0.6479(25) 0.4796(11) 0.7930(17) 0.036 Uiso 1.00(3) d PG
H10B H 0.5691(27) 0.5828(15) 0.8412(12) 0.036 Uiso 1.00(3) d PG
H10C H 0.7106(18) 0.6158(11) 0.7529(19) 0.036 Uiso 1.00(3) d PG
H10D H 0.6371(26) 0.6392(5) 0.7984(17) 0.036 Uiso 0.00(3) d PG
H10E H 0.7159(17) 0.5360(16) 0.7502(19) 0.036 Uiso 0.00(3) d PG
H10F H 0.5745(27) 0.5030(14) 0.8385(12) 0.036 Uiso 0.00(3) d PG
N11 N -0.0584(3) 0.3404(2) 0.3225(2) 0.0220(6) Uani 1 d .
H11 H -0.1321(25) 0.2658(25) 0.2813(14) 0.033 Uiso 1 d R
C11 C 0.2579(3) 0.3534(2) 0.5598(2) 0.0171(6) Uani 1 d .
C12 C 0.1900(4) 0.1376(3) 0.6229(3) 0.0275(7) Uani 1 d G
H12A H 0.3109(10) 0.1586(22) 0.6621(18) 0.041 Uiso 0.91(3) d PG
H12B H 0.1640(29) 0.0604(12) 0.5762(18) 0.041 Uiso 0.91(3) d PG
H12C H 0.1100(23) 0.1294(22) 0.6813(15) 0.041 Uiso 0.91(3) d PG
H12D H 0.0791(16) 0.0736(16) 0.6176(21) 0.041 Uiso 0.09(3) d PG
H12E H 0.2259(29) 0.1718(21) 0.7036(8) 0.041 Uiso 0.09(3) d PG
H12F H 0.2799(21) 0.1028(20) 0.5984(19) 0.041 Uiso 0.09(3) d PG
C13 C 0.0538(3) 0.3236(2) 0.4159(2) 0.0192(7) Uani 1 d .
C14 C -0.1795(4) 0.4351(3) 0.1635(2) 0.0272(7) Uani 1 d .
H14 H -0.2607(26) 0.3488(27) 0.1335(10) 0.041 Uiso 1 calc R
C15 C -0.1921(4) 0.5350(3) 0.1026(3) 0.0321(8) Uani 1 d .
H15 H -0.2769(31) 0.5245(5) 0.0328(25) 0.048 Uiso 1 calc R
C16 C -0.0851(4) 0.6502(3) 0.1399(3) 0.0315(8) Uani 1 d .
H16 H -0.0949(5) 0.7242(24) 0.0952(15) 0.047 Uiso 1 calc R
C17 C 0.0360(4) 0.6626(3) 0.2397(3) 0.0335(8) Uani 1 d .
H17 H 0.1143(28) 0.7439(29) 0.2665(10) 0.050 Uiso 1 calc R
C18 C 0.0489(4) 0.5631(3) 0.3020(3) 0.0288(8) Uani 1 d .
H18 H 0.1265(31) 0.5731(5) 0.3657(25) 0.043 Uiso 1 calc R
C19 C -0.0593(3) 0.4475(2) 0.2651(2) 0.0195(7) Uani 1 d .

loop_
_atom_type_symbol
_atom_type_description
_atom_type_scat_dispersion_real
_atom_type_scat_dispersion_imag
_atom_type_scat_source
C C 0.0033 0.0016 'International Tables Vol C Tables 4.2.6.8 and 6.1.1.4'
H H 0.0000 0.0000 'International Tables Vol C Tables 4.2.6.8 and 6.1.1.4'
N N 0.0061 0.0033 'International Tables Vol C Tables 4.2.6.8 and 6.1.1.4'

loop_
_geom_angle_atom_site_label_1
_geom_angle_atom_site_label_2
_geom_angle_atom_site_label_3
_geom_angle
C2 N1 C1 114.7(3)
N1 C1 N4 116.9(3)
N1 C1 N3 125.3(3)
N4 C1 N3 117.8(2)
C3 N2 C2 114.8(2)
N1 C2 N2 125.2(3)
N1 C2 C4 117.6(3)
N2 C2 C4 117.2(3)
C3 N3 C1 114.1(2)
N2 C3 N3 125.9(3)
N2 C3 C5 118.1(3)
N3 C3 C5 116.0(3)
C1 N4 N5 116.9(2)
C1 N4 C6 120.6(2)
N5 N4 C6 115.4(2)
C8 N5 N4 112.5(2)
N7 C9 N6 122.5(3)
N7 C9 C10 117.6(2)
N6 C9 C10 119.8(2)
C9 N7 C11 121.3(2)
C11 N8 N9 110.2(2)
C11 N8 C12 129.2(2)
N9 N8 C12 120.2(2)
N5 C8 N6 119.2(3)
N5 C8 C7 127.3(3)
N6 C8 C7 113.4(2)
C13 N9 N8 101.7(2)
C9 N6 C8 130.9(3)
C11 N10 C13 103.2(2)
C13 N11 C19 129.3(2)
N8 C11 N10 109.9(2)
N8 C11 N7 120.2(2)
N10 C11 N7 129.9(2)
N9 C13 N11 119.8(3)
N9 C13 N10 115.0(2)
N11 C13 N10 125.2(2)
C15 C14 C19 121.0(3)
C14 C15 C16 120.7(3)
C15 C16 C17 118.5(3)
C18 C17 C16 121.3(3)
C17 C18 C19 120.3(3)
C18 C19 C14 118.3(3)
C18 C19 N11 125.0(3)
C14 C19 N11 116.8(3)

loop_
_geom_bond_atom_site_label_1
_geom_bond_atom_site_label_2
_geom_bond_distance
N1 C2 1.337(3)
N1 C1 1.348(3)
C1 N4 1.355(3)
C1 N3 1.360(4)
N2 C3 1.338(4)
N2 C2 1.353(4)
C2 C4 1.487(4)
N3 C3 1.339(3)
C3 C5 1.507(4)
N4 N5 1.444(3)
N4 C6 1.469(4)
N5 C8 1.286(4)
C9 N7 1.306(3)
C9 N6 1.378(3)
C9 C10 1.505(4)
N7 C11 1.386(4)
C7 C8 1.505(4)
N8 C11 1.343(3)
N8 N9 1.397(3)
N8 C12 1.450(3)
C8 N6 1.390(3)
N9 C13 1.340(3)
N10 C11 1.350(3)
N10 C13 1.372(4)
N11 C13 1.370(3)
N11 C19 1.408(3)
C14 C15 1.377(4)
C14 C19 1.401(4)
C15 C16 1.384(4)
C16 C17 1.390(4)
C17 C18 1.382(4)
C18 C19 1.390(4)
